data_1517908
loop_
_publ_author_name
'Qi, Qiu-Yue'
'Bao, Li'
'Ren, Jin-Wei'
'Han, Jun-Jie'
'Zhang, Zong-Yao'
'Li, Yi'
'Yao, Yi-Jian'
'Cao, Rui'
'Liu, Hong-Wei'

_publ_section_title
;
 Sterhirsutins A and B, Two New Heterodimeric Sesquiterpenes with a New
 Skeleton from the Culture of Stereum hirsutum Collected in Tibet Plateau.
;
_journal_issue 19
_journal_name_full 'Organic letters'
_journal_page_first 5092
_journal_page_last 5095
_journal_paper_doi 10.1021/ol502441n
_journal_volume 16
_journal_year 2014
_chemical_absolute_configuration unk
_chemical_formula_sum 'C30 H42 O5'
_chemical_formula_weight 482.64
_chemical_name_systematic
;
 ? 
;
_space_group_IT_number 18
_symmetry_cell_setting orthorhombic
_symmetry_space_group_name_Hall 'P 2 2ab'
_symmetry_space_group_name_H-M 'P 21 21 2'
_atom_sites_solution_hydrogens geom
_atom_sites_solution_primary direct
_atom_sites_solution_secondary difmap
_audit_creation_method SHELXL-97
_cell_angle_alpha 90.00
_cell_angle_beta 90.00
_cell_angle_gamma 90.00
_cell_formula_units_Z 4
_cell_length_a 12.7999(9)
_cell_length_b 27.2648(16)
_cell_length_c 7.9116(6)
_cell_measurement_reflns_used 9863
_cell_measurement_temperature 293(2)
_cell_measurement_theta_max 25.57
_cell_measurement_theta_min 2.57
_cell_volume 2761.0(3)
_computing_cell_refinement 'Bruker SAINT'
_computing_data_collection 'Bruker APEX2'
_computing_data_reduction 'Bruker SAINT'
_computing_molecular_graphics 'Bruker SHELXTL'
_computing_publication_material 'Bruker SHELXTL'
_computing_structure_refinement 'SHELXL-97 (Sheldrick, 2008)'
_computing_structure_solution 'SHELXS-97 (Sheldrick, 2008)'
_diffrn_ambient_temperature 293(2)
_diffrn_measured_fraction_theta_full 0.998
_diffrn_measured_fraction_theta_max 0.998
_diffrn_measurement_device_type 'Bruker APEX-II CCD'
_diffrn_measurement_method '\f and \w scans'
_diffrn_radiation_monochromator graphite
_diffrn_radiation_source 'fine-focus sealed tube'
_diffrn_radiation_type MoK\a
_diffrn_radiation_wavelength 0.71073
_diffrn_reflns_av_R_equivalents 0.0854
_diffrn_reflns_av_sigmaI/netI 0.0392
_diffrn_reflns_limit_h_max 15
_diffrn_reflns_limit_h_min -15
_diffrn_reflns_limit_k_max 34
_diffrn_reflns_limit_k_min -33
_diffrn_reflns_limit_l_max 9
_diffrn_reflns_limit_l_min -9
_diffrn_reflns_number 57451
_diffrn_reflns_theta_full 26.41
_diffrn_reflns_theta_max 26.41
_diffrn_reflns_theta_min 2.18
_exptl_absorpt_coefficient_mu 0.077
_exptl_absorpt_correction_T_max 0.9923
_exptl_absorpt_correction_T_min 0.9697
_exptl_absorpt_correction_type multi-scan
_exptl_absorpt_process_details sadabs
_exptl_crystal_colour colourless
_exptl_crystal_density_diffrn 1.161
_exptl_crystal_density_method 'not measured'
_exptl_crystal_description Block
_exptl_crystal_F_000 1048
_exptl_crystal_size_max 0.40
_exptl_crystal_size_mid 0.30
_exptl_crystal_size_min 0.10
_refine_diff_density_max 0.293
_refine_diff_density_min -0.170
_refine_diff_density_rms 0.039
_refine_ls_abs_structure_details 'Flack H D (1983), Acta Cryst. A39, 876-881'
_refine_ls_abs_structure_Flack -0.1(10)
_refine_ls_extinction_method none
_refine_ls_goodness_of_fit_ref 1.059
_refine_ls_hydrogen_treatment mixed
_refine_ls_matrix_type full
_refine_ls_number_parameters 324
_refine_ls_number_reflns 5659
_refine_ls_number_restraints 0
_refine_ls_restrained_S_all 1.059
_refine_ls_R_factor_all 0.0592
_refine_ls_R_factor_gt 0.0425
_refine_ls_shift/su_max 0.009
_refine_ls_shift/su_mean 0.001
_refine_ls_structure_factor_coef Fsqd
_refine_ls_weighting_details 'calc w=1/[\s^2^(Fo^2^)+(0.0517P)^2^+0.5218P] where P=(Fo^2^+2Fc^2^)/3'
_refine_ls_weighting_scheme calc
_refine_ls_wR_factor_gt 0.0965
_refine_ls_wR_factor_ref 0.1039
_reflns_number_gt 4725
_reflns_number_total 5659
_reflns_threshold_expression >2sigma(I)
_cod_data_source_file ol502441n_si_002.cif
_cod_data_source_block 515c271
_cod_depositor_comments
;
The following automatic conversions were performed:

'_chemical_absolute_configuration' value ' unk ' changed to 'unk'
according to
/home/saulius/struct/COD-crude-data--automatic-downloads/current/ACS/lib/dictionaries/cif_core.dic
dictionary named 'cif_core.dic' version 2.4.2 from
2011-04-26.

'_symmetry_cell_setting' value 'Orthorhombic' changed to
'orthorhombic' according to
/home/saulius/struct/COD-crude-data--automatic-downloads/current/ACS/lib/dictionaries/cif_core.dic
dictionary named 'cif_core.dic' version 2.4.2 from 2011-04-26.

Automatic conversion script
Id: cif_fix_values 2827 2014-09-09 07:05:25Z andrius 
;
_cod_original_sg_symbol_H-M P21212
_cod_database_code 1517908

loop_
_space_group_symop_id
_space_group_symop_operation_xyz
1 'x, y, z'
2 '-x, -y, z'
3 'x+1/2, -y+1/2, -z'
4 '-x+1/2, y+1/2, -z'

loop_
_atom_site_label
_atom_site_type_symbol
_atom_site_fract_x
_atom_site_fract_y
_atom_site_fract_z
_atom_site_U_iso_or_equiv
_atom_site_adp_type
_atom_site_occupancy
_atom_site_symmetry_multiplicity
_atom_site_calc_flag
_atom_site_refinement_flags
H1 H 0.3756 -0.0590 -0.1369 0.063 Uiso 1 1 calc R
H10A H 0.1269 0.0188 -0.0922 0.051 Uiso 1 1 calc R
H10B H 0.1070 0.0249 0.1022 0.051 Uiso 1 1 calc R
H10C H 0.1468 -0.0254 0.0305 0.051 Uiso 1 1 calc R
H11 H 0.6889 0.1514 0.2911 0.027 Uiso 1 1 calc R
H11A H 0.7937 0.2349 0.4888 0.033 Uiso 1 1 calc R
H11B H 0.7166 0.2301 0.6419 0.033 Uiso 1 1 calc R
H11C H 0.5484 0.2660 0.3054 0.049 Uiso 1 1 calc R
H11D H 0.6652 0.2832 0.3111 0.049 Uiso 1 1 calc R
H11E H 0.5972 0.2843 0.4758 0.049 Uiso 1 1 calc R
H12A H 1.0309 0.1065 0.3542 0.045 Uiso 1 1 calc R
H12B H 0.9767 0.0549 0.3532 0.045 Uiso 1 1 calc R
H12C H 1.0495 0.1650 0.2009 0.070 Uiso 1 1 calc R
H12D H 0.9783 0.2111 0.1740 0.070 Uiso 1 1 calc R
H12E H 1.0204 0.1819 0.0175 0.070 Uiso 1 1 calc R
H12F H 0.8128 0.0673 0.7051 0.062 Uiso 1 1 calc R
H12G H 0.8680 0.0292 0.5863 0.062 Uiso 1 1 calc R
H12H H 0.7807 0.0637 0.5143 0.062 Uiso 1 1 calc R
H13A H 0.2529 0.0028 0.2959 0.043 Uiso 1 1 calc R
H13B H 0.3620 -0.0103 0.2157 0.043 Uiso 1 1 calc R
H13C H 1.0619 0.1212 0.6505 0.069 Uiso 1 1 calc R
H13D H 1.0437 0.0645 0.6658 0.069 Uiso 1 1 calc R
H13E H 0.9850 0.1006 0.7874 0.069 Uiso 1 1 calc R
H14 H 0.4319 0.0906 0.0788 0.025 Uiso 1 1 calc R
H17 H 0.9236 0.1760 0.5221 0.031 Uiso 1 1 calc R
H20A H 0.2896 0.0813 0.5242 0.032 Uiso 1 1 calc R
H20B H 0.2075 0.0843 0.3760 0.032 Uiso 1 1 calc R
H39 H 0.7329 0.1415 0.6150 0.029 Uiso 1 1 calc R
H42 H 0.4214 0.0570 0.3478 0.030 Uiso 1 1 calc R
H43 H 0.8325 0.0876 0.2130 0.037 Uiso 1 1 calc R
H44A H 0.5501 0.2043 0.0819 0.031 Uiso 1 1 calc R
H44B H 0.5731 0.1478 0.0758 0.031 Uiso 1 1 calc R
H47 H 0.2423 0.1654 0.3819 0.027 Uiso 1 1 calc R
H49A H 0.7989 0.2236 0.2064 0.034 Uiso 1 1 calc R
H49B H 0.7172 0.2283 0.0599 0.034 Uiso 1 1 calc R
H69A H 0.2849 0.0923 -0.0887 0.028 Uiso 1 1 calc R
H69B H 0.2098 0.0984 0.0679 0.028 Uiso 1 1 calc R
H78A H 0.3209 0.2196 0.1410 0.036 Uiso 1 1 calc R
H78B H 0.2469 0.1794 0.0652 0.036 Uiso 1 1 calc R
H78C H 0.3576 0.1882 -0.0139 0.036 Uiso 1 1 calc R
H79A H 0.7627 0.1397 0.0069 0.037 Uiso 1 1 calc R
H79B H 0.8347 0.1808 -0.0689 0.037 Uiso 1 1 calc R
C1 C 0.15055(17) 0.00964(7) 0.0185(3) 0.0342(5) Uani 1 1 d .
C2 C 0.33060(16) 0.00104(7) -0.0898(3) 0.0292(5) Uani 1 1 d .
C3 C 0.26434(16) 0.02661(6) 0.0427(3) 0.0255(4) Uani 1 1 d .
C4 C 0.27310(15) 0.08274(6) 0.0278(2) 0.0233(4) Uani 1 1 d .
C5 C 0.36608(14) 0.09703(6) 0.1379(2) 0.0209(4) Uani 1 1 d .
C6 C 0.35405(16) 0.06264(6) 0.2922(2) 0.0247(4) Uani 1 1 d .
C7 C 0.30828(19) 0.01465(7) 0.2228(3) 0.0360(5) Uani 1 1 d .
C8 C 0.27952(16) 0.09078(7) 0.4072(2) 0.0268(4) Uani 1 1 d .
C9 C 0.30589(14) 0.14536(7) 0.3824(2) 0.0222(4) Uani 1 1 d .
C10 C 0.36478(14) 0.14965(6) 0.2102(2) 0.0195(4) Uani 1 1 d .
C11 C 0.31818(16) 0.18777(6) 0.0893(2) 0.0242(4) Uani 1 1 d .
C12 C 0.47330(14) 0.16646(6) 0.2638(2) 0.0199(4) Uani 1 1 d .
C13 C 0.47918(14) 0.17520(6) 0.4294(2) 0.0205(4) Uani 1 1 d .
C14 C 0.38182(15) 0.16333(6) 0.5155(2) 0.0225(4) Uani 1 1 d .
C15 C 0.56380(15) 0.17559(7) 0.1508(2) 0.0256(4) Uani 1 1 d .
C16 C 0.66445(15) 0.18369(6) 0.2537(2) 0.0222(4) Uani 1 1 d .
C17 C 0.64491(15) 0.21481(7) 0.4134(2) 0.0244(4) Uani 1 1 d .
C18 C 0.61077(17) 0.26688(7) 0.3727(3) 0.0325(5) Uani 1 1 d .
C19 C 0.73803(15) 0.21503(7) 0.5363(3) 0.0273(4) Uani 1 1 d .
C20 C 0.74954(15) 0.20539(7) 0.1378(3) 0.0280(4) Uani 1 1 d .
C21 C 0.80946(16) 0.16643(8) 0.0356(2) 0.0310(5) Uani 1 1 d .
C22 C 0.90035(16) 0.14693(8) 0.1359(3) 0.0297(5) Uani 1 1 d .
C23 C 0.99576(18) 0.17915(9) 0.1317(3) 0.0467(6) Uani 1 1 d .
C24 C 0.89113(17) 0.10697(7) 0.2320(3) 0.0309(5) Uani 1 1 d .
C25 C 0.96443(18) 0.08978(8) 0.3668(3) 0.0378(5) Uani 1 1 d .
C26 C 0.92056(17) 0.09965(7) 0.5476(3) 0.0315(5) Uani 1 1 d .
C27 C 1.0113(2) 0.09614(9) 0.6748(3) 0.0462(6) Uani 1 1 d .
C28 C 0.8378(2) 0.06140(8) 0.5925(3) 0.0410(6) Uani 1 1 d .
C29 C 0.87632(15) 0.15095(7) 0.5451(2) 0.0260(4) Uani 1 1 d .
C30 C 0.77907(15) 0.16464(7) 0.5716(2) 0.0242(4) Uani 1 1 d .
O1 O 0.33866(13) -0.04673(5) -0.0634(2) 0.0418(4) Uani 1 1 d .
O2 O 0.36932(14) 0.02109(5) -0.2118(2) 0.0462(4) Uani 1 1 d .
O3 O 0.36521(11) 0.16581(5) 0.66712(16) 0.0328(3) Uani 1 1 d .
O4 O 0.56235(10) 0.19232(5) 0.51749(16) 0.0251(3) Uani 1 1 d .
O1S O 0.53008(14) 0.08880(6) 0.7244(2) 0.0565(5) Uani 1 1 d .

loop_
_atom_site_aniso_label
_atom_site_aniso_U_11
_atom_site_aniso_U_22
_atom_site_aniso_U_33
_atom_site_aniso_U_23
_atom_site_aniso_U_13
_atom_site_aniso_U_12
C1 0.0317(12) 0.0301(10) 0.0408(12) -0.0007(9) 0.0008(10) -0.0047(9)
C2 0.0267(11) 0.0268(10) 0.0341(11) -0.0024(9) -0.0049(9) -0.0004(8)
C3 0.0284(11) 0.0220(9) 0.0262(10) -0.0002(8) -0.0029(9) -0.0035(8)
C4 0.0260(10) 0.0216(9) 0.0225(10) 0.0014(8) -0.0022(8) -0.0003(8)
C5 0.0207(10) 0.0211(9) 0.0209(9) 0.0007(7) -0.0010(8) 0.0027(7)
C6 0.0296(11) 0.0219(9) 0.0228(9) 0.0028(8) -0.0061(8) 0.0003(8)
C7 0.0560(15) 0.0224(10) 0.0297(11) 0.0044(9) -0.0081(11) -0.0055(10)
C8 0.0266(10) 0.0302(10) 0.0235(10) 0.0038(8) -0.0002(9) -0.0046(8)
C9 0.0196(10) 0.0250(9) 0.0220(10) 0.0014(8) 0.0017(8) 0.0050(7)
C10 0.0200(9) 0.0206(9) 0.0178(9) 0.0014(7) -0.0008(8) 0.0018(7)
C11 0.0279(11) 0.0223(9) 0.0224(10) 0.0005(8) -0.0010(8) 0.0029(8)
C12 0.0209(9) 0.0186(8) 0.0202(9) 0.0003(7) 0.0000(8) 0.0014(7)
C13 0.0202(10) 0.0196(9) 0.0217(9) -0.0018(7) -0.0012(8) 0.0028(7)
C14 0.0269(10) 0.0194(8) 0.0212(9) -0.0008(7) 0.0011(8) 0.0068(8)
C15 0.0291(11) 0.0269(10) 0.0210(10) -0.0007(8) 0.0019(8) -0.0033(8)
C16 0.0224(10) 0.0212(8) 0.0231(10) -0.0001(7) 0.0015(8) -0.0020(7)
C17 0.0229(10) 0.0218(9) 0.0286(10) -0.0016(8) -0.0008(8) -0.0031(7)
C18 0.0305(11) 0.0251(10) 0.0419(12) -0.0050(9) -0.0060(10) 0.0017(8)
C19 0.0270(10) 0.0263(9) 0.0285(11) -0.0078(8) -0.0038(9) -0.0008(8)
C20 0.0252(11) 0.0294(10) 0.0294(11) 0.0057(8) -0.0009(9) -0.0064(8)
C21 0.0294(11) 0.0425(11) 0.0211(10) 0.0014(9) 0.0060(9) -0.0068(9)
C22 0.0256(11) 0.0401(11) 0.0233(10) -0.0046(9) 0.0074(9) 0.0013(9)
C23 0.0301(13) 0.0657(16) 0.0444(14) 0.0105(12) 0.0069(11) -0.0053(11)
C24 0.0332(12) 0.0315(10) 0.0279(10) -0.0060(9) 0.0068(10) 0.0043(9)
C25 0.0402(13) 0.0337(11) 0.0394(12) 0.0005(10) 0.0082(11) 0.0115(10)
C26 0.0355(12) 0.0306(10) 0.0284(11) 0.0024(9) 0.0001(9) 0.0059(9)
C27 0.0482(15) 0.0489(14) 0.0415(14) 0.0068(11) -0.0063(12) 0.0169(12)
C28 0.0571(15) 0.0275(10) 0.0385(13) 0.0039(9) 0.0068(12) 0.0016(10)
C29 0.0256(11) 0.0270(9) 0.0254(10) 0.0004(8) -0.0016(9) -0.0043(8)
C30 0.0254(11) 0.0263(9) 0.0209(9) -0.0010(8) -0.0022(8) -0.0036(8)
O1 0.0504(10) 0.0267(7) 0.0481(10) -0.0036(7) 0.0074(8) 0.0062(7)
O2 0.0620(11) 0.0383(8) 0.0384(9) 0.0020(7) 0.0157(9) 0.0001(8)
O3 0.0338(8) 0.0462(8) 0.0184(7) -0.0043(6) 0.0043(6) 0.0012(7)
O4 0.0233(7) 0.0311(7) 0.0210(7) -0.0058(6) -0.0019(6) -0.0020(5)
O1S 0.0534(11) 0.0535(10) 0.0625(11) 0.0242(9) -0.0035(9) 0.0088(8)

loop_
_atom_type_symbol
_atom_type_description
_atom_type_scat_dispersion_real
_atom_type_scat_dispersion_imag
_atom_type_scat_source
C C 0.0033 0.0016 'International Tables Vol C Tables 4.2.6.8 and 6.1.1.4'
H H 0.0000 0.0000 'International Tables Vol C Tables 4.2.6.8 and 6.1.1.4'
O O 0.0106 0.0060 'International Tables Vol C Tables 4.2.6.8 and 6.1.1.4'

loop_
_geom_angle_atom_site_label_1
_geom_angle_atom_site_label_2
_geom_angle_atom_site_label_3
_geom_angle
H10A C1 H10B 109.5
H10A C1 H10C 109.5
H10B C1 H10C 109.5
C3 C1 H10A 109.5
C3 C1 H10B 109.5
C3 C1 H10C 109.5
O1 C2 C3 112.74(18)
O2 C2 C3 124.74(18)
O2 C2 O1 122.46(19)
C1 C3 C4 110.97(16)
C1 C3 C7 112.97(18)
C2 C3 C1 107.73(16)
C2 C3 C4 111.28(16)
C2 C3 C7 109.40(17)
C4 C3 C7 104.52(15)
H69A C4 H69B 108.8
C3 C4 H69A 110.6
C3 C4 H69B 110.6
C5 C4 H69A 110.6
C5 C4 H69B 110.6
C5 C4 C3 105.48(15)
C4 C5 H14 110.7
C4 C5 C6 102.61(14)
C4 C5 C10 116.12(14)
C6 C5 H14 110.7
C10 C5 H14 110.7
C10 C5 C6 105.64(14)
C5 C6 H42 111.2
C7 C6 H42 111.2
C7 C6 C5 105.77(15)
C8 C6 H42 111.2
C8 C6 C5 103.19(14)
C8 C6 C7 113.80(17)
H13A C7 H13B 108.6
C3 C7 H13A 110.4
C3 C7 H13B 110.4
C6 C7 H13A 110.4
C6 C7 H13B 110.4
C6 C7 C3 106.57(15)
H20A C8 H20B 108.7
C6 C8 H20A 110.6
C6 C8 H20B 110.6
C6 C8 C9 105.85(15)
C9 C8 H20A 110.6
C9 C8 H20B 110.6
C8 C9 H47 110.9
C8 C9 C10 106.85(14)
C10 C9 H47 110.9
C14 C9 H47 110.9
C14 C9 C8 111.39(15)
C14 C9 C10 105.84(15)
C5 C10 C9 104.99(14)
C11 C10 C5 113.77(15)
C11 C10 C9 114.03(15)
C12 C10 C5 111.90(14)
C12 C10 C9 102.68(14)
C12 C10 C11 108.94(14)
H78A C11 H78B 109.5
H78A C11 H78C 109.5
H78B C11 H78C 109.5
C10 C11 H78A 109.5
C10 C11 H78B 109.5
C10 C11 H78C 109.5
C13 C12 C10 112.28(16)
C13 C12 C15 121.19(17)
C15 C12 C10 126.45(16)
C12 C13 C14 111.81(17)
C12 C13 O4 127.67(17)
O4 C13 C14 120.52(15)
C13 C14 C9 107.18(15)
O3 C14 C9 126.15(18)
O3 C14 C13 126.63(18)
H44A C15 H44B 108.0
C12 C15 H44A 109.4
C12 C15 H44B 109.4
C12 C15 C16 111.00(15)
C16 C15 H44A 109.4
C16 C15 H44B 109.4
C15 C16 H11 107.4
C15 C16 C17 112.11(15)
C15 C16 C20 109.37(15)
C17 C16 H11 107.4
C20 C16 H11 107.4
C20 C16 C17 113.01(15)
C18 C17 C16 112.73(16)
C18 C17 C19 110.69(15)
C19 C17 C16 113.22(15)
O4 C17 C16 110.20(14)
O4 C17 C18 107.52(15)
O4 C17 C19 101.80(14)
H11C C18 H11D 109.5
H11C C18 H11E 109.5
H11D C18 H11E 109.5
C17 C18 H11C 109.5
C17 C18 H11D 109.5
C17 C18 H11E 109.5
H11A C19 H11B 107.8
C17 C19 H11A 109.0
C17 C19 H11B 109.0
C30 C19 H11A 109.0
C30 C19 H11B 109.0
C30 C19 C17 112.72(15)
H49A C20 H49B 107.7
C16 C20 H49A 108.9
C16 C20 H49B 108.9
C16 C20 C21 113.55(16)
C21 C20 H49A 108.9
C21 C20 H49B 108.9
H79A C21 H79B 108.1
C20 C21 H79A 109.5
C20 C21 H79B 109.5
C22 C21 H79A 109.5
C22 C21 H79B 109.5
C22 C21 C20 110.58(17)
C23 C22 C21 114.16(18)
C24 C22 C21 121.38(19)
C24 C22 C23 124.2(2)
H12C C23 H12D 109.5
H12C C23 H12E 109.5
H12D C23 H12E 109.5
C22 C23 H12C 109.5
C22 C23 H12D 109.5
C22 C23 H12E 109.5
C22 C24 H43 116.3
C22 C24 C25 127.4(2)
C25 C24 H43 116.3
H12A C25 H12B 107.9
C24 C25 H12A 109.2
C24 C25 H12B 109.2
C24 C25 C26 111.95(17)
C26 C25 H12A 109.2
C26 C25 H12B 109.2
C27 C26 C25 108.48(18)
C28 C26 C25 110.18(18)
C28 C26 C27 109.17(18)
C29 C26 C25 106.46(16)
C29 C26 C27 110.42(17)
C29 C26 C28 112.05(18)
H13C C27 H13D 109.5
H13C C27 H13E 109.5
H13D C27 H13E 109.5
C26 C27 H13C 109.5
C26 C27 H13D 109.5
C26 C27 H13E 109.5
H12F C28 H12G 109.5
H12F C28 H12H 109.5
H12G C28 H12H 109.5
C26 C28 H12F 109.5
C26 C28 H12G 109.5
C26 C28 H12H 109.5
C26 C29 H17 116.0
C30 C29 H17 116.0
C30 C29 C26 128.01(18)
C19 C30 H39 117.9
C29 C30 H39 117.9
C29 C30 C19 124.23(18)
C2 O1 H1 109.5
C13 O4 C17 114.80(14)

loop_
_geom_bond_atom_site_label_1
_geom_bond_atom_site_label_2
_geom_bond_distance
C1 H10A 0.9600
C1 H10B 0.9600
C1 H10C 0.9600
C3 C1 1.540(3)
C3 C2 1.518(3)
C3 C4 1.539(2)
C3 C7 1.566(3)
C4 H69A 0.9700
C4 H69B 0.9700
C5 H14 0.9800
C5 C4 1.525(3)
C5 C6 1.547(2)
C5 C10 1.545(2)
C6 H42 0.9800
C6 C7 1.535(3)
C7 H13A 0.9700
C7 H13B 0.9700
C8 H20A 0.9700
C8 H20B 0.9700
C8 C6 1.525(3)
C8 C9 1.538(3)
C9 H47 0.9800
C10 C9 1.561(3)
C10 C11 1.533(2)
C11 H78A 0.9600
C11 H78B 0.9600
C11 H78C 0.9600
C12 C10 1.523(3)
C12 C15 1.485(3)
C13 C12 1.333(3)
C13 C14 1.457(3)
C14 C9 1.515(3)
C15 H44A 0.9700
C15 H44B 0.9700
C16 H11 0.9800
C16 C15 1.540(3)
C16 C17 1.543(3)
C16 C20 1.542(3)
C17 C18 1.520(3)
C17 C19 1.538(3)
C18 H11C 0.9600
C18 H11D 0.9600
C18 H11E 0.9600
C19 H11A 0.9700
C19 H11B 0.9700
C20 H49A 0.9700
C20 H49B 0.9700
C20 C21 1.540(3)
C21 H79A 0.9700
C21 H79B 0.9700
C22 C21 1.506(3)
C22 C23 1.505(3)
C23 H12C 0.9600
C23 H12D 0.9600
C23 H12E 0.9600
C24 H43 0.9300
C24 C22 1.334(3)
C24 C25 1.496(3)
C25 H12A 0.9700
C25 H12B 0.9700
C26 C25 1.560(3)
C26 C27 1.540(3)
C26 C28 1.528(3)
C27 H13C 0.9600
C27 H13D 0.9600
C27 H13E 0.9600
C28 H12F 0.9600
C28 H12G 0.9600
C28 H12H 0.9600
C29 H17 0.9300
C29 C26 1.509(3)
C29 C30 1.316(3)
C30 H39 0.9300
C30 C19 1.497(3)
O1 H1 0.8200
O1 C2 1.323(2)
O2 C2 1.215(2)
O3 C14 1.220(2)
O4 C13 1.355(2)
O4 C17 1.473(2)

loop_
_geom_torsion_atom_site_label_1
_geom_torsion_atom_site_label_2
_geom_torsion_atom_site_label_3
_geom_torsion_atom_site_label_4
_geom_torsion
C1 C3 C2 O1 -68.6(2)
C1 C3 C2 O2 108.5(2)
C1 C3 C4 C5 151.39(17)
C1 C3 C7 C6 -128.55(18)
C2 C3 C4 C5 -88.66(19)
C2 C3 C7 C6 111.46(18)
C4 C3 C2 O1 169.50(16)
C4 C3 C2 O2 -13.3(3)
C4 C3 C7 C6 -7.8(2)
C4 C5 C6 C7 33.94(19)
C4 C5 C6 C8 -85.84(16)
C4 C5 C10 C9 89.24(18)
C4 C5 C10 C11 -36.1(2)
C4 C5 C10 C12 -160.11(15)
C5 C6 C7 C3 -16.1(2)
C5 C10 C9 C8 2.31(18)
C5 C10 C9 C14 121.13(15)
C6 C5 C4 C3 -39.22(18)
C6 C5 C10 C9 -23.69(18)
C6 C5 C10 C11 -149.04(15)
C6 C5 C10 C12 86.95(18)
C6 C8 C9 C10 20.24(19)
C6 C8 C9 C14 -94.90(18)
C7 C3 C2 O1 54.5(2)
C7 C3 C2 O2 -128.3(2)
C7 C3 C4 C5 29.3(2)
C8 C6 C7 C3 96.4(2)
C9 C8 C6 C5 -34.59(19)
C9 C8 C6 C7 -148.70(16)
C10 C5 C4 C3 -153.88(16)
C10 C5 C6 C7 156.02(16)
C10 C5 C6 C8 36.23(18)
C10 C12 C15 C16 -170.48(15)
C11 C10 C9 C8 127.49(16)
C11 C10 C9 C14 -113.68(16)
C12 C10 C9 C8 -114.82(15)
C12 C10 C9 C14 4.00(17)
C12 C13 C14 C9 -0.7(2)
C12 C13 C14 O3 177.14(18)
C13 C12 C10 C5 -116.83(17)
C13 C12 C10 C9 -4.73(19)
C13 C12 C10 C11 116.49(17)
C13 C12 C15 C16 13.2(2)
C13 C14 C9 C8 113.50(16)
C13 C14 C9 C10 -2.27(18)
C13 O4 C17 C16 -42.48(19)
C13 O4 C17 C18 80.74(18)
C13 O4 C17 C19 -162.88(13)
C14 C13 C12 C10 3.6(2)
C14 C13 C12 C15 -179.60(15)
C15 C12 C10 C5 66.5(2)
C15 C12 C10 C9 178.63(17)
C15 C12 C10 C11 -60.1(2)
C15 C16 C17 C18 -64.8(2)
C15 C16 C17 C19 168.61(15)
C15 C16 C17 O4 55.35(19)
C15 C16 C20 C21 -83.9(2)
C16 C17 C19 C30 -48.6(2)
C16 C20 C21 C22 -87.1(2)
C17 C16 C15 C12 -40.0(2)
C17 C16 C20 C21 150.49(17)
C17 O4 C13 C12 16.1(3)
C17 O4 C13 C14 -164.76(15)
C18 C17 C19 C30 -176.25(17)
C20 C16 C15 C12 -166.13(15)
C20 C16 C17 C18 59.4(2)
C20 C16 C17 C19 -67.2(2)
C20 C16 C17 O4 179.50(15)
C22 C24 C25 C26 104.7(2)
C23 C22 C21 C20 -81.2(2)
C24 C22 C21 C20 92.7(2)
C25 C24 C22 C21 -165.00(18)
C25 C24 C22 C23 8.3(3)
C26 C29 C30 C19 -168.42(19)
C27 C26 C25 C24 -162.75(19)
C28 C26 C25 C24 77.8(2)
C29 C26 C25 C24 -43.9(2)
C29 C30 C19 C17 122.9(2)
C30 C29 C26 C25 118.5(2)
C30 C29 C26 C27 -123.9(2)
C30 C29 C26 C28 -2.0(3)
O3 C14 C9 C8 -64.4(2)
O3 C14 C9 C10 179.87(17)
O4 C13 C12 C10 -177.26(15)
O4 C13 C12 C15 -0.4(3)
O4 C13 C14 C9 -179.94(14)
O4 C13 C14 O3 -2.1(3)
O4 C17 C19 C30 69.70(19)
